data_6000256
loop_
_publ_author_name
'Dinnebier, R. E.'
'von Dreele, R.'
'Stephens, P. W.'
'Jelonek, S.'
'Sieler, J.'

_publ_section_title
;
 Structure of sodium para-hydroxybenzoate, NaO2C-C6H4OH by powder
 diffraction: application of a phenomenological model of anisotropic peak
 width
;
_journal_name_full 'Journal of Applied Crystallography'
_journal_page_first 761
_journal_page_last 769
_journal_paper_doi 10.1107/S0021889899005233
_journal_volume 32
_journal_year 1999
_chemical_formula_sum 'C7 H5 Na O3'
_space_group_name_H-M_alt 'P 1 21 1'
_cell_angle_alpha 90.000
_cell_angle_beta 92.869
_cell_angle_gamma 90.000
_cell_length_a 16.0608
_cell_length_b 5.3829
_cell_length_c 3.6383
_cell_volume 314.15
_cod_database_code 6000256

loop_
_atom_site_label
_atom_site_fract_x
_atom_site_fract_y
_atom_site_fract_z
? ? ? ?
